data_1519032
loop_
_publ_author_name
'Kohler, J.'

_publ_section_title
;
 Syntheses and structures of novel complex Yb(II) fluorides : YBeF4, YAlF5
 and LiYbAlF6
;
_journal_name_full 'Solid State Sciences'
_journal_page_first 545
_journal_page_last 553
_journal_volume 1
_journal_year 1999
_chemical_formula_sum 'Be F4 Yb'
_chemical_formula_weight 258.05
_space_group_IT_number 14
_symmetry_cell_setting monoclinic
_symmetry_Int_Tables_number 14
_symmetry_space_group_name_Hall '-P 2ybc'
_symmetry_space_group_name_H-M 'P 1 21/c 1'
_cell_angle_alpha 90
_cell_angle_beta 103.87(1)
_cell_angle_gamma 90
_cell_formula_units_Z 4
_cell_length_a 6.674(2)
_cell_length_b 6.911(2)
_cell_length_c 6.402(2)
_cell_volume 286.68(15)
_diffrn_ambient_temperature 293
_diffrn_radiation_probe x-ray
_diffrn_radiation_type MoK\a
_diffrn_radiation_wavelength 0.71073
_exptl_absorpt_coefficient_mu 32.524
_exptl_crystal_density_diffrn 5.979
_exptl_crystal_F_000 440
_refine_ls_goodness_of_fit_ref 1.226
_refine_ls_number_parameters 209
_refine_ls_number_reflns 777
_refine_ls_R_factor_gt 0.0332
_refine_ls_wR_factor_gt 0.0812
_cod_data_source_file SSS-1999-1-545-553-1.cif
_cod_data_source_block YbBeF4
_cod_depositor_comments
;
Something wrong in the atomic coordinates, probably
of Yb too close to Be.
All three structures in the paper have something 
seriously wrong.
;
_cod_original_sg_symbol_H-M 'P 21/c'
_cod_database_code 1519032

loop_
_symmetry_equiv_pos_site_id
_symmetry_equiv_pos_as_xyz
1 x,y,z
2 -x,1/2+y,1/2-z
3 -x,-y,-z
4 x,1/2-y,1/2+z

loop_
_atom_site_label
_atom_site_type_symbol
_atom_site_fract_x
_atom_site_fract_y
_atom_site_fract_z
_atom_site_U_iso_or_equiv
Yb Yb 0.2780(1) 0.1570(1) 0.0978(1) 0.0080(2)
Be Be 0.3027(12) 0.1629(14) 0.6159(17) 0.0099(18)
F1 F 0.2505(7) 0.0040(6) 0.4364(7) 0.0131(8)
F2 F 0.3844(7) 0.3364(5) 0.5027(7) 0.0134(8)
F3 F 0.4773(6) 0.1055(6) 0.8106(6) 0.0142(7)
F4 F 0.1225(6) 0.2123(7) 0.7145(6) 0.0130(7)

loop_
_atom_type_symbol
_atom_type_description
_atom_type_scat_dispersion_real
_atom_type_scat_dispersion_imag
_atom_type_scat_source
Be Be 0.0005 0.0002 ' International Tables Vol C Tables 4.2.6.8 and 6.1.1.4'
F F 0.0171 0.0103 ' International Tables Vol C Tables 4.2.6.8 and 6.1.1.4'
Yb Yb -0.3850 5.5486 ' International Tables Vol C Tables 4.2.6.8 and 6.1.1.4'
